data_1545507
loop_
_publ_author_name
'Suchetan, P. A.'
'Sudha, A. G.'
'Suresha, E.'
'Lokanath, N. K.'
'Naveen, S.'
'Warad, Ismail'

_publ_section_title
;
 4-Iodo-<i>N</i>-(phenylsulfonyl)benzamide hemihydrate
;
_journal_coeditor_code HB4117
_journal_issue 2
_journal_name_full IUCrData
_journal_page_first x170149
_journal_paper_doi 10.1107/S2414314617001493
_journal_volume 2
_journal_year 2017
_chemical_formula_iupac 'C13 H10 I N O3 S, 0.5(H2 O)'
_chemical_formula_moiety 'C13 H10 I N O3 S, 0.5(H2 O)'
_chemical_formula_sum 'C13 H11 I N O3.5 S'
_chemical_formula_weight 396.18
_chemical_melting_point 460
_chemical_name_systematic '4-Iodo-<i>N</i>-(phenylsulfonyl)benzamide hemihydrate'
_space_group_crystal_system triclinic
_space_group_IT_number 2
_space_group_name_Hall '-P 1'
_space_group_name_H-M_alt 'P -1'
_symmetry_space_group_name_Hall '-P 1'
_symmetry_space_group_name_H-M 'P -1'
_atom_sites_solution_hydrogens mixed
_atom_sites_solution_primary direct
_audit_creation_method SHELXL-2016/4
_cell_angle_alpha 97.594(2)
_cell_angle_beta 92.173(2)
_cell_angle_gamma 99.4230(10)
_cell_formula_units_Z 4
_cell_length_a 10.6311(5)
_cell_length_b 11.0403(5)
_cell_length_c 12.0340(6)
_cell_measurement_reflns_used 175
_cell_measurement_temperature 173(2)
_cell_measurement_theta_max 64.5
_cell_measurement_theta_min 3.7
_cell_volume 1378.59(11)
_computing_cell_refinement
;
SAINT-Plus (Bruker, 2009)
;
_computing_data_collection
;
APEX2 (Bruker, 2009)
;
_computing_data_reduction
;
SAINT-Plus (Bruker, 2009)
;
_computing_molecular_graphics
;
Mercury (Macrae <i>et al.</i>,  2008)
;
_computing_publication_material
;
<i>SHELXL2016/4</i> (Sheldrick, 2015<i>b</i>)
;
_computing_structure_refinement
;
<i>SHELXL2016/4</i> (Sheldrick, 2015<i>b</i>)
;
_computing_structure_solution
;
<i>SHELXT2016/4</i> (Sheldrick, 2015<i>a</i>)
;
_diffrn_ambient_temperature 173(2)
_diffrn_measured_fraction_theta_full 0.983
_diffrn_measured_fraction_theta_max 0.983
_diffrn_measurement_device_type 'Bruker APEXII'
_diffrn_measurement_method 'phi and \f scans'
_diffrn_radiation_monochromator graphite
_diffrn_radiation_type CuK\a
_diffrn_radiation_wavelength 1.54178
_diffrn_reflns_av_R_equivalents 0.0524
_diffrn_reflns_limit_h_max 12
_diffrn_reflns_limit_h_min -12
_diffrn_reflns_limit_k_max 12
_diffrn_reflns_limit_k_min -12
_diffrn_reflns_limit_l_max 12
_diffrn_reflns_limit_l_min -13
_diffrn_reflns_number 14470
_diffrn_reflns_theta_full 64.486
_diffrn_reflns_theta_max 64.486
_diffrn_reflns_theta_min 3.712
_diffrn_standards_decay_% 0.1
_diffrn_standards_interval_count 2
_diffrn_standards_number 1
_exptl_absorpt_coefficient_mu 19.754
_exptl_absorpt_correction_T_max 0.206
_exptl_absorpt_correction_T_min 0.111
_exptl_absorpt_correction_type multi-scan
_exptl_absorpt_process_details
;
(SADABS; Bruker, 2009)
;
_exptl_crystal_colour Colourless
_exptl_crystal_density_diffrn 1.909
_exptl_crystal_description Prism
_exptl_crystal_F_000 772
_exptl_crystal_size_max 0.220
_exptl_crystal_size_mid 0.110
_exptl_crystal_size_min 0.080
_refine_diff_density_max 1.228
_refine_diff_density_min -1.175
_refine_ls_extinction_method none
_refine_ls_goodness_of_fit_ref 1.069
_refine_ls_hydrogen_treatment mixed
_refine_ls_matrix_type full
_refine_ls_number_parameters 368
_refine_ls_number_reflns 4556
_refine_ls_number_restraints 4
_refine_ls_restrained_S_all 1.069
_refine_ls_R_factor_all 0.0421
_refine_ls_R_factor_gt 0.0409
_refine_ls_shift/su_max 0.001
_refine_ls_shift/su_mean 0.000
_refine_ls_structure_factor_coef Fsqd
_refine_ls_weighting_details 'w=1/[\s^2^(Fo^2^)+(0.0797P)^2^+0.2627P] where P=(Fo^2^+2Fc^2^)/3'
_refine_ls_weighting_scheme calc
_refine_ls_wR_factor_gt 0.1123
_refine_ls_wR_factor_ref 0.1140
_reflns_number_gt 4351
_reflns_number_total 4556
_reflns_threshold_expression 'I > 2\s(I)'
_cod_depositor_comments
;

2019-01-19
Z value and formula fixed to values more according to usual
chemical conventions.                 miguel
;
_cod_original_formula_sum 'C26 H22 I2 N2 O7 S2'
_cod_original_formula_weight 792.37
_cod_original_formula_moiety '2(C13 H10 I N O3 S), H2 O'
_cod_original_formula_iupac '2C13 H10 I N O3 S, H2 O'
_cod_original_formula_units_Z 2
_cod_data_source_file hb4117sup1.cif
_cod_data_source_block I
_cod_database_code 1545507
_shelx_space_group_comment
;
The symmetry employed for this shelxl refinement is uniquely defined
by the following loop, which should always be used as a source of
symmetry information in preference to the above space-group names.
They are only intended as comments.
;
_shelx_estimated_absorpt_t_min 0.098
_shelx_estimated_absorpt_t_max 0.301

loop_
_space_group_symop_operation_xyz
'x, y, z'
'-x, -y, -z'

loop_
_atom_site_type_symbol
_atom_site_label
_atom_site_fract_x
_atom_site_fract_y
_atom_site_fract_z
_atom_site_U_iso_or_equiv
_atom_site_adp_type
_atom_site_calc_flag
_atom_site_occupancy
I I1 0.90191(2) 0.36213(2) -0.13476(2) 0.02152(13) Uani d 1
I I2 0.23891(2) 0.22303(3) 0.99991(2) 0.02462(14) Uani d 1
S S1 0.36863(8) 0.18597(8) 0.38822(7) 0.0102(2) Uani d 1
S S2 0.77577(8) 0.20298(8) 0.46211(7) 0.0113(2) Uani d 1
O O5 0.7584(3) 0.2982(3) 0.3964(2) 0.0148(6) Uani d 1
O O7 0.5953(3) 0.4761(2) 0.3928(2) 0.0171(6) Uani d 1
O O3 0.4363(2) 0.0618(2) 0.1777(2) 0.0156(6) Uani d 1
O O2 0.3857(3) 0.0650(2) 0.4095(2) 0.0163(6) Uani d 1
O O1 0.3821(3) 0.2831(2) 0.4811(2) 0.0140(6) Uani d 1
O O6 0.6832(3) 0.4039(2) 0.6098(2) 0.0168(6) Uani d 1
O O4 0.7648(3) 0.0778(3) 0.4096(2) 0.0170(6) Uani d 1
N N1 0.4739(3) 0.2383(3) 0.3017(3) 0.0112(7) Uani d 1
N N2 0.6669(3) 0.1963(3) 0.5582(3) 0.0122(6) Uani d 1
C C15 0.9731(4) 0.3725(4) 0.5712(3) 0.0126(7) Uani d 1
H H15 0.926916 0.434422 0.552424 0.015 Uiso calc 1
C C1 0.2180(3) 0.1746(3) 0.3169(3) 0.0125(7) Uani d 1
C C14 0.9236(4) 0.2471(3) 0.5399(3) 0.0116(7) Uani d 1
C C24 0.3720(4) 0.2426(4) 0.8768(3) 0.0164(8) Uani d 1
C C12 0.7210(4) 0.1779(4) -0.0283(3) 0.0173(8) Uani d 1
H H12 0.743547 0.121332 -0.087657 0.021 Uiso calc 1
C C10 0.7450(4) 0.3854(4) 0.0721(3) 0.0154(8) Uani d 1
H H10 0.784176 0.470125 0.081032 0.019 Uiso calc 1
C C20 0.6363(3) 0.2989(3) 0.6239(3) 0.0120(7) Uani d 1
C C21 0.5443(3) 0.2734(3) 0.7113(3) 0.0115(7) Uani d 1
C C8 0.5987(4) 0.2195(4) 0.1336(3) 0.0124(8) Uani d 1
C C16 1.0901(4) 0.4050(4) 0.6297(3) 0.0151(8) Uani d 1
H H16 1.125122 0.490056 0.651777 0.018 Uiso calc 1
C C7 0.4972(3) 0.1648(3) 0.2042(3) 0.0115(7) Uani d 1
C C19 0.9877(4) 0.1553(4) 0.5686(3) 0.0154(8) Uani d 1
H H19 0.951207 0.070383 0.548274 0.018 Uiso calc 1
C C23 0.4521(4) 0.3553(4) 0.8779(3) 0.0176(8) Uani d 1
H H23 0.448327 0.421848 0.935780 0.021 Uiso calc 1
C C25 0.3778(4) 0.1433(4) 0.7931(3) 0.0148(8) Uani d 1
H H25 0.323712 0.065693 0.792743 0.018 Uiso calc 1
C C11 0.7758(4) 0.3025(4) -0.0153(3) 0.0155(8) Uani d 1
C C6 0.1536(4) 0.0613(4) 0.2665(3) 0.0186(8) Uani d 1
H H6 0.189454 -0.011585 0.270213 0.022 Uiso calc 1
C C9 0.6569(4) 0.3438(4) 0.1463(3) 0.0152(8) Uani d 1
H H9 0.635821 0.400468 0.206341 0.018 Uiso calc 1
C C22 0.5372(4) 0.3713(4) 0.7955(3) 0.0150(8) Uani d 1
H H22 0.591048 0.449034 0.796067 0.018 Uiso calc 1
C C17 1.1573(4) 0.3134(4) 0.6568(3) 0.0176(8) Uani d 1
H H17 1.239003 0.336432 0.695619 0.021 Uiso calc 1
C C2 0.1678(4) 0.2839(4) 0.3122(3) 0.0194(8) Uani d 1
H H2 0.213500 0.361512 0.347460 0.023 Uiso calc 1
C C26 0.4635(4) 0.1603(4) 0.7114(3) 0.0137(8) Uani d 1
H H26 0.467745 0.093534 0.653865 0.016 Uiso calc 1
C C18 1.1058(4) 0.1885(4) 0.6273(4) 0.0192(9) Uani d 1
H H18 1.151187 0.126474 0.647265 0.023 Uiso calc 1
C C13 0.6336(4) 0.1376(4) 0.0459(3) 0.0162(8) Uani d 1
H H13 0.596126 0.052405 0.037462 0.019 Uiso calc 1
C C4 -0.0152(4) 0.1618(5) 0.2050(4) 0.0301(11) Uani d 1
H H4 -0.095970 0.157034 0.166620 0.036 Uiso calc 1
C C3 0.0513(5) 0.2767(5) 0.2559(4) 0.0297(11) Uani d 1
H H3 0.016110 0.349761 0.251479 0.036 Uiso calc 1
C C5 0.0360(4) 0.0544(5) 0.2103(4) 0.0287(10) Uani d 1
H H5 -0.009541 -0.023486 0.175348 0.034 Uiso calc 1
H H2O7 0.578(6) 0.543(3) 0.420(5) 0.040(16) Uiso d 1
H H1O7 0.643(4) 0.457(5) 0.441(4) 0.026(14) Uiso d 1
H HN2 0.637(4) 0.127(3) 0.577(4) 0.017(11) Uiso d 1
H HN1 0.507(5) 0.310(3) 0.315(5) 0.030(15) Uiso d 1

loop_
_atom_site_aniso_label
_atom_site_aniso_U_11
_atom_site_aniso_U_22
_atom_site_aniso_U_33
_atom_site_aniso_U_12
_atom_site_aniso_U_13
_atom_site_aniso_U_23
I1 0.01479(19) 0.0317(2) 0.0166(2) -0.00216(12) 0.00650(12) 0.00403(13)
I2 0.0180(2) 0.0412(2) 0.0176(2) 0.00979(14) 0.00791(13) 0.00722(14)
S1 0.0087(4) 0.0085(4) 0.0127(5) -0.0003(3) 0.0025(3) 0.0011(3)
S2 0.0082(4) 0.0102(4) 0.0149(5) -0.0008(3) 0.0027(3) 0.0013(3)
O5 0.0111(13) 0.0200(14) 0.0142(14) 0.0009(10) 0.0017(10) 0.0072(11)
O7 0.0195(15) 0.0094(14) 0.0214(15) 0.0017(11) 0.0022(12) -0.0003(11)
O3 0.0157(13) 0.0102(13) 0.0189(14) -0.0015(10) 0.0041(11) -0.0020(10)
O2 0.0188(14) 0.0127(13) 0.0193(14) 0.0051(10) 0.0038(11) 0.0053(11)
O1 0.0148(14) 0.0138(13) 0.0116(14) -0.0010(10) 0.0021(11) -0.0011(10)
O6 0.0174(14) 0.0099(14) 0.0212(15) -0.0022(10) 0.0016(11) 0.0013(11)
O4 0.0148(14) 0.0160(14) 0.0175(14) -0.0010(10) 0.0057(11) -0.0047(11)
N1 0.0099(16) 0.0115(17) 0.0101(16) -0.0021(12) 0.0021(12) -0.0012(13)
N2 0.0104(15) 0.0081(16) 0.0185(17) 0.0000(12) 0.0048(12) 0.0043(13)
C15 0.0119(18) 0.0126(19) 0.0138(19) 0.0015(14) 0.0044(14) 0.0035(15)
C1 0.0090(18) 0.0163(19) 0.0113(18) -0.0009(14) 0.0050(14) 0.0012(14)
C14 0.0087(18) 0.0136(18) 0.0112(18) -0.0016(14) 0.0029(14) 0.0014(15)
C24 0.014(2) 0.027(2) 0.012(2) 0.0100(16) -0.0006(15) 0.0041(16)
C12 0.016(2) 0.020(2) 0.0141(19) 0.0016(16) 0.0046(15) -0.0032(16)
C10 0.015(2) 0.016(2) 0.014(2) -0.0032(15) 0.0059(15) 0.0028(15)
C20 0.0074(17) 0.0136(19) 0.0149(19) 0.0012(14) -0.0026(14) 0.0033(14)
C21 0.0065(17) 0.0140(18) 0.0140(19) 0.0022(14) -0.0023(14) 0.0019(14)
C8 0.0099(18) 0.0134(18) 0.0136(19) 0.0026(14) -0.0015(14) 0.0004(15)
C16 0.0136(19) 0.0151(19) 0.016(2) -0.0016(15) 0.0029(15) 0.0044(15)
C7 0.0085(17) 0.0123(19) 0.0131(19) 0.0029(14) -0.0016(14) -0.0010(15)
C19 0.0120(19) 0.0122(18) 0.022(2) 0.0012(14) 0.0077(15) 0.0030(15)
C23 0.016(2) 0.021(2) 0.014(2) 0.0039(15) -0.0012(15) -0.0030(15)
C25 0.0134(19) 0.0140(19) 0.018(2) 0.0022(15) 0.0025(15) 0.0066(15)
C11 0.0116(18) 0.022(2) 0.0141(19) 0.0011(15) 0.0025(15) 0.0065(16)
C6 0.015(2) 0.021(2) 0.017(2) -0.0025(15) 0.0013(15) 0.0016(16)
C9 0.0150(19) 0.016(2) 0.0139(19) 0.0038(15) 0.0050(15) -0.0016(15)
C22 0.0132(19) 0.0127(19) 0.017(2) 0.0001(14) -0.0033(15) -0.0005(15)
C17 0.0081(18) 0.027(2) 0.019(2) 0.0012(15) 0.0022(15) 0.0079(16)
C2 0.019(2) 0.021(2) 0.020(2) 0.0065(16) 0.0074(16) 0.0053(17)
C26 0.0114(18) 0.0141(19) 0.016(2) 0.0041(14) 0.0030(15) 0.0016(15)
C18 0.013(2) 0.022(2) 0.024(2) 0.0056(16) 0.0046(16) 0.0071(17)
C13 0.0110(18) 0.018(2) 0.017(2) -0.0016(14) 0.0012(15) -0.0022(15)
C4 0.013(2) 0.053(3) 0.023(2) 0.001(2) 0.0009(17) 0.009(2)
C3 0.023(2) 0.037(3) 0.035(3) 0.014(2) 0.003(2) 0.013(2)
C5 0.017(2) 0.040(3) 0.024(2) -0.0112(19) -0.0010(18) 0.0030(19)

loop_
_atom_type_symbol
_atom_type_description
_atom_type_scat_dispersion_real
_atom_type_scat_dispersion_imag
_atom_type_scat_source
C C 0.0181 0.0091 'International Tables Vol C Tables 4.2.6.8 and 6.1.1.4'
H H 0.0000 0.0000 'International Tables Vol C Tables 4.2.6.8 and 6.1.1.4'
N N 0.0311 0.0180 'International Tables Vol C Tables 4.2.6.8 and 6.1.1.4'
O O 0.0492 0.0322 'International Tables Vol C Tables 4.2.6.8 and 6.1.1.4'
S S 0.3331 0.5567 'International Tables Vol C Tables 4.2.6.8 and 6.1.1.4'
I I -0.3257 6.8362 'International Tables Vol C Tables 4.2.6.8 and 6.1.1.4'

loop_
_geom_angle_atom_site_label_1
_geom_angle_atom_site_label_2
_geom_angle_atom_site_label_3
_geom_angle
O1 S1 O2 118.27(17)
O1 S1 N1 104.13(17)
O2 S1 N1 110.25(17)
O1 S1 C1 109.10(17)
O2 S1 C1 108.84(17)
N1 S1 C1 105.46(17)
O4 S2 O5 120.03(17)
O4 S2 N2 103.98(16)
O5 S2 N2 109.06(16)
O4 S2 C14 109.29(17)
O5 S2 C14 108.55(17)
N2 S2 C14 104.88(17)
H2O7 O7 H1O7 105(6)
C7 N1 S1 121.4(3)
C7 N1 HN1 121(4)
S1 N1 HN1 117(4)
C20 N2 S2 124.3(3)
C20 N2 HN2 116(3)
S2 N2 HN2 119(3)
C16 C15 C14 118.9(4)
C16 C15 H15 120.6
C14 C15 H15 120.6
C6 C1 C2 121.6(4)
C6 C1 S1 120.2(3)
C2 C1 S1 118.3(3)
C19 C14 C15 121.6(4)
C19 C14 S2 118.6(3)
C15 C14 S2 119.8(3)
C23 C24 C25 120.5(4)
C23 C24 I2 119.4(3)
C25 C24 I2 120.0(3)
C13 C12 C11 119.1(4)
C13 C12 H12 120.4
C11 C12 H12 120.4
C9 C10 C11 119.5(4)
C9 C10 H10 120.2
C11 C10 H10 120.2
O6 C20 N2 121.1(3)
O6 C20 C21 122.6(3)
N2 C20 C21 116.3(3)
C22 C21 C26 119.1(4)
C22 C21 C20 116.8(3)
C26 C21 C20 124.1(3)
C9 C8 C13 118.5(4)
C9 C8 C7 125.7(3)
C13 C8 C7 115.8(3)
C15 C16 C17 120.1(4)
C15 C16 H16 119.9
C17 C16 H16 119.9
O3 C7 N1 120.8(3)
O3 C7 C8 122.0(3)
N1 C7 C8 117.2(3)
C14 C19 C18 119.3(4)
C14 C19 H19 120.3
C18 C19 H19 120.3
C22 C23 C24 120.3(4)
C22 C23 H23 119.9
C24 C23 H23 119.9
C26 C25 C24 118.7(4)
C26 C25 H25 120.7
C24 C25 H25 120.7
C10 C11 C12 120.9(4)
C10 C11 I1 121.1(3)
C12 C11 I1 118.0(3)
C1 C6 C5 119.3(4)
C1 C6 H6 120.3
C5 C6 H6 120.3
C10 C9 C8 120.6(4)
C10 C9 H9 119.7
C8 C9 H9 119.7
C23 C22 C21 120.1(4)
C23 C22 H22 120.0
C21 C22 H22 120.0
C18 C17 C16 120.6(4)
C18 C17 H17 119.7
C16 C17 H17 119.7
C3 C2 C1 118.9(4)
C3 C2 H2 120.5
C1 C2 H2 120.5
C25 C26 C21 121.4(4)
C25 C26 H26 119.3
C21 C26 H26 119.3
C19 C18 C17 119.5(4)
C19 C18 H18 120.3
C17 C18 H18 120.3
C12 C13 C8 121.3(4)
C12 C13 H13 119.3
C8 C13 H13 119.3
C5 C4 C3 120.5(4)
C5 C4 H4 119.8
C3 C4 H4 119.8
C2 C3 C4 119.9(4)
C2 C3 H3 120.0
C4 C3 H3 120.0
C6 C5 C4 119.8(4)
C6 C5 H5 120.1
C4 C5 H5 120.1

loop_
_geom_bond_atom_site_label_1
_geom_bond_atom_site_label_2
_geom_bond_distance
I1 C11 2.099(4)
I2 C24 2.094(4)
S1 O1 1.428(3)
S1 O2 1.432(3)
S1 N1 1.645(3)
S1 C1 1.766(4)
S2 O4 1.426(3)
S2 O5 1.427(3)
S2 N2 1.666(3)
S2 C14 1.761(4)
O7 H2O7 0.82(2)
O7 H1O7 0.83(2)
O3 C7 1.210(5)
O6 C20 1.220(5)
N1 C7 1.390(5)
N1 HN1 0.81(3)
N2 C20 1.386(5)
N2 HN2 0.84(3)
C15 C16 1.375(6)
C15 C14 1.394(5)
C15 H15 0.9500
C1 C6 1.375(6)
C1 C2 1.404(6)
C14 C19 1.383(5)
C24 C23 1.387(6)
C24 C25 1.398(6)
C12 C13 1.376(6)
C12 C11 1.389(6)
C12 H12 0.9500
C10 C9 1.384(6)
C10 C11 1.385(6)
C10 H10 0.9500
C20 C21 1.485(6)
C21 C22 1.395(6)
C21 C26 1.396(6)
C8 C9 1.396(6)
C8 C13 1.399(6)
C8 C7 1.497(6)
C16 C17 1.396(6)
C16 H16 0.9500
C19 C18 1.388(6)
C19 H19 0.9500
C23 C22 1.376(6)
C23 H23 0.9500
C25 C26 1.376(6)
C25 H25 0.9500
C6 C5 1.385(6)
C6 H6 0.9500
C9 H9 0.9500
C22 H22 0.9500
C17 C18 1.391(6)
C17 H17 0.9500
C2 C3 1.375(7)
C2 H2 0.9500
C26 H26 0.9500
C18 H18 0.9500
C13 H13 0.9500
C4 C5 1.392(7)
C4 C3 1.397(7)
C4 H4 0.9500
C3 H3 0.9500
C5 H5 0.9500

loop_
_geom_hbond_atom_site_label_D
_geom_hbond_atom_site_label_H
_geom_hbond_atom_site_label_A
_geom_hbond_site_symmetry_A
_geom_hbond_distance_DH
_geom_hbond_distance_HA
_geom_hbond_distance_DA
_geom_hbond_angle_DHA
_geom_hbond_publ_flag
N2 HN2 O2 2_656 0.84 2.12 2.9271 160 yes
N1 HN1 O7 . 0.81 2.01 2.7894 163 yes
O7 H2O7 O1 2_666 0.82 2.09 2.8507 154 yes
O7 H1O7 O5 . 0.83 2.32 2.8283 121 yes
O7 H1O7 O6 . 0.83 2.23 2.9898 152 yes
C9 H9 O7 . 0.95 2.37 3.2680 158 yes
C18 H18 O4 2_756 0.95 2.58 3.429(5) 149 yes
C26 H26 O2 2_656 0.95 2.59 3.376(5) 140 yes
C17 H17 Cg 1_455 0.95 2.88 3.7194 148 yes

loop_
_geom_torsion_atom_site_label_1
_geom_torsion_atom_site_label_2
_geom_torsion_atom_site_label_3
_geom_torsion_atom_site_label_4
_geom_torsion
O1 S1 N1 C7 174.5(3)
O2 S1 N1 C7 46.7(3)
C1 S1 N1 C7 -70.6(3)
O4 S2 N2 C20 -174.6(3)
O5 S2 N2 C20 -45.4(3)
C14 S2 N2 C20 70.7(3)
O1 S1 C1 C6 -146.8(3)
O2 S1 C1 C6 -16.4(4)
N1 S1 C1 C6 101.9(3)
O1 S1 C1 C2 34.0(4)
O2 S1 C1 C2 164.4(3)
N1 S1 C1 C2 -77.3(3)
C16 C15 C14 C19 1.5(6)
C16 C15 C14 S2 -178.5(3)
O4 S2 C14 C19 -18.8(3)
O5 S2 C14 C19 -151.4(3)
N2 S2 C14 C19 92.1(3)
O4 S2 C14 C15 161.2(3)
O5 S2 C14 C15 28.6(4)
N2 S2 C14 C15 -87.8(3)
S2 N2 C20 O6 4.8(5)
S2 N2 C20 C21 -175.2(2)
O6 C20 C21 C22 -15.9(5)
N2 C20 C21 C22 164.2(3)
O6 C20 C21 C26 162.1(3)
N2 C20 C21 C26 -17.9(5)
C14 C15 C16 C17 0.1(6)
S1 N1 C7 O3 3.4(5)
S1 N1 C7 C8 -177.6(3)
C9 C8 C7 O3 167.6(4)
C13 C8 C7 O3 -10.4(5)
C9 C8 C7 N1 -11.4(5)
C13 C8 C7 N1 170.6(3)
C15 C14 C19 C18 -1.7(6)
S2 C14 C19 C18 178.3(3)
C25 C24 C23 C22 1.0(6)
I2 C24 C23 C22 -177.8(3)
C23 C24 C25 C26 -0.7(6)
I2 C24 C25 C26 178.0(3)
C9 C10 C11 C12 -1.1(6)
C9 C10 C11 I1 176.9(3)
C13 C12 C11 C10 1.0(6)
C13 C12 C11 I1 -177.1(3)
C2 C1 C6 C5 -0.4(6)
S1 C1 C6 C5 -179.5(3)
C11 C10 C9 C8 -0.2(6)
C13 C8 C9 C10 1.4(6)
C7 C8 C9 C10 -176.6(4)
C24 C23 C22 C21 -0.9(6)
C26 C21 C22 C23 0.6(5)
C20 C21 C22 C23 178.6(3)
C15 C16 C17 C18 -1.5(6)
C6 C1 C2 C3 0.1(6)
S1 C1 C2 C3 179.2(3)
C24 C25 C26 C21 0.5(6)
C22 C21 C26 C25 -0.4(5)
C20 C21 C26 C25 -178.3(3)
C14 C19 C18 C17 0.3(6)
C16 C17 C18 C19 1.3(6)
C11 C12 C13 C8 0.3(6)
C9 C8 C13 C12 -1.5(6)
C7 C8 C13 C12 176.7(3)
C1 C2 C3 C4 0.4(7)
C5 C4 C3 C2 -0.5(7)
C1 C6 C5 C4 0.3(6)
C3 C4 C5 C6 0.2(7)

_cod_database_fobs_code 1545507
